data_7102355
loop_
_publ_author_name
'Br\'efuel, Nicolas'
'Duhayon, Carine'
'Shova, Sergiu'
'Tuchagues, Jean-Pierre'

_publ_section_title
;
 An unprecedented co-crystal including a cis-high-spin and a
 trans-low-spin FeII complex molecule.
;
_journal_issue 48
_journal_name_full 'Chemical communications (Cambridge, England)'
_journal_page_first 5223
_journal_page_last 5225
_journal_paper_doi 10.1039/b710734j
_journal_year 2007
_chemical_formula_moiety '2(C17 H22 Fe N8 S2), C H4 O'
_chemical_formula_sum 'C35 H48 Fe2 N16 O S4'
_chemical_formula_weight 948.83
_chemical_name_systematic
;
?
;
_space_group_IT_number 14
_symmetry_cell_setting monoclinic
_symmetry_space_group_name_Hall '-P 2ybc'
_symmetry_space_group_name_H-M 'P 1 21/c 1'
_atom_sites_solution_hydrogens geom
_atom_sites_solution_primary direct
_atom_sites_solution_secondary difmap
_audit_creation_method SHELXL-97
_cell_angle_alpha 90.00
_cell_angle_beta 108.480(10)
_cell_angle_gamma 90.00
_cell_formula_units_Z 4
_cell_length_a 9.3641(13)
_cell_length_b 17.591(2)
_cell_length_c 28.103(3)
_cell_measurement_reflns_used 3280
_cell_measurement_temperature 180(2)
_cell_measurement_theta_max 32.09
_cell_measurement_theta_min 2.77
_cell_volume 4390.5(9)
_computing_cell_refinement 'CrysAlis RED, Oxford Diffraction Ltd.,'
_computing_data_collection 'CrysAlis CCD, Oxford Diffraction Ltd.,'
_computing_data_reduction 'CrysAlis RED, Oxford Diffraction Ltd.,'
_computing_molecular_graphics 'ORTEP-3 (Farrugia, 1997)'
_computing_publication_material 'SHELXL-97 (Sheldrick, 1997)'
_computing_structure_refinement 'SHELXL-97 (Sheldrick, 1997)'
_computing_structure_solution 'SHELXS-97 (Sheldrick, 1990)'
_diffrn_ambient_temperature 180(2)
_diffrn_measured_fraction_theta_full 0.997
_diffrn_measured_fraction_theta_max 0.997
_diffrn_measurement_device_type 'Oxford Difraction, XCALIBUR'
_diffrn_measurement_method omega-phi
_diffrn_radiation_monochromator graphite
_diffrn_radiation_source 'Enhance (Mo) X-ray Source'
_diffrn_radiation_type MoK\a
_diffrn_radiation_wavelength 0.71069
_diffrn_reflns_av_R_equivalents 0.1114
_diffrn_reflns_av_sigmaI/netI 0.1780
_diffrn_reflns_limit_h_max 11
_diffrn_reflns_limit_h_min -8
_diffrn_reflns_limit_k_max 20
_diffrn_reflns_limit_k_min -20
_diffrn_reflns_limit_l_max 33
_diffrn_reflns_limit_l_min -33
_diffrn_reflns_number 29099
_diffrn_reflns_theta_full 25.00
_diffrn_reflns_theta_max 25.00
_diffrn_reflns_theta_min 3.18
_diffrn_standards_decay_% 0
_diffrn_standards_interval_count 0
_diffrn_standards_interval_time 0
_diffrn_standards_number 0
_exptl_absorpt_coefficient_mu 0.901
_exptl_absorpt_correction_T_max 0.830
_exptl_absorpt_correction_T_min 0.790
_exptl_absorpt_correction_type multi-scan
_exptl_absorpt_process_details 'c.f. r.h. blessing, acta cryst. (1995), a51, 33-38'
_exptl_crystal_colour orange
_exptl_crystal_density_diffrn 1.435
_exptl_crystal_density_method 'not measured'
_exptl_crystal_description prism
_exptl_crystal_F_000 1976
_exptl_crystal_size_max 0.25
_exptl_crystal_size_mid 0.25
_exptl_crystal_size_min 0.20
_refine_diff_density_max 0.455
_refine_diff_density_min -0.321
_refine_diff_density_rms 0.077
_refine_ls_extinction_method none
_refine_ls_goodness_of_fit_ref 0.909
_refine_ls_hydrogen_treatment constr
_refine_ls_matrix_type full
_refine_ls_number_parameters 519
_refine_ls_number_reflns 7710
_refine_ls_number_restraints 0
_refine_ls_restrained_S_all 0.909
_refine_ls_R_factor_all 0.1447
_refine_ls_R_factor_gt 0.0590
_refine_ls_shift/su_max 0.000
_refine_ls_shift/su_mean 0.000
_refine_ls_structure_factor_coef Fsqd
_refine_ls_weighting_details 'calc w=1/[\s^2^(Fo^2^)+(0.0000P)^2^+0.0000P] where P=(Fo^2^+2Fc^2^)/3'
_refine_ls_weighting_scheme calc
_refine_ls_wR_factor_gt 0.0672
_refine_ls_wR_factor_ref 0.0834
_reflns_number_gt 3625
_reflns_number_total 7710
_reflns_threshold_expression >2sigma(I)
_cod_data_source_file b710734j.txt
_cod_data_source_block {cis-[FeLB5(NCS)2]trans-[FeLB5(NCS)2]}.CH3OH
_cod_database_code 7102355

loop_
_symmetry_equiv_pos_as_xyz
'x, y, z'
'-x, y+1/2, -z+1/2'
'-x, -y, -z'
'x, -y-1/2, z-1/2'

loop_
_atom_site_label
_atom_site_type_symbol
_atom_site_fract_x
_atom_site_fract_y
_atom_site_fract_z
_atom_site_U_iso_or_equiv
_atom_site_adp_type
_atom_site_occupancy
_atom_site_symmetry_multiplicity
_atom_site_calc_flag
_atom_site_refinement_flags
_atom_site_disorder_assembly
_atom_site_disorder_group
Fe1 Fe 0.76115(8) 0.41003(5) 0.10006(3) 0.0259(2) Uani 1 1 d . . .
S1 S 1.13522(17) 0.24844(9) 0.07311(6) 0.0407(5) Uani 1 1 d . . .
S2 S 0.44742(17) 0.60739(9) 0.12371(6) 0.0384(4) Uani 1 1 d . . .
N1 N 0.6017(5) 0.3400(2) 0.05697(18) 0.0280(12) Uani 1 1 d . . .
N2 N 0.4997(5) 0.2267(3) 0.05459(18) 0.0284(12) Uani 1 1 d . . .
N3 N 0.7359(4) 0.3452(2) 0.15224(16) 0.0225(11) Uani 1 1 d . . .
N4 N 0.9226(4) 0.4695(2) 0.14547(16) 0.0247(11) Uani 1 1 d . . .
N5 N 0.9305(5) 0.5772(3) 0.03756(18) 0.0321(12) Uani 1 1 d . . .
N6 N 0.7963(5) 0.4798(2) 0.04911(16) 0.0283(12) Uani 1 1 d . . .
N7 N 0.9101(5) 0.3416(2) 0.08866(16) 0.0261(12) Uani 1 1 d . . .
N8 N 0.6163(5) 0.4830(3) 0.10951(16) 0.0285(12) Uani 1 1 d . . .
C1 C 0.5165(6) 0.3250(3) 0.0086(2) 0.0339(15) Uani 1 1 d . . .
H1 H 0.5049 0.3575 -0.0184 0.041 Uiso 1 1 d R . .
C2 C 0.4528(6) 0.2542(3) 0.0067(2) 0.0368(16) Uani 1 1 d . . .
H2 H 0.3891 0.2303 -0.0216 0.044 Uiso 1 1 d R . .
C3 C 0.4651(6) 0.1510(3) 0.0696(2) 0.0403(17) Uani 1 1 d . . .
H3 H 0.5319 0.1143 0.0628 0.060 Uiso 1 1 d R . .
H4 H 0.3630 0.1383 0.0509 0.060 Uiso 1 1 d R . .
H3C H 0.4769 0.1510 0.1048 0.060 Uiso 1 1 d R . .
C4 C 0.5887(6) 0.2798(3) 0.0839(2) 0.0242(14) Uani 1 1 d . . .
C5 C 0.6571(6) 0.2838(3) 0.1371(2) 0.0272(15) Uani 1 1 d . . .
H5 H 0.6456 0.2461 0.1588 0.033 Uiso 1 1 d R . .
C6 C 0.7866(5) 0.3634(3) 0.20495(18) 0.0278(15) Uani 1 1 d . . .
H6 H 0.7794 0.3184 0.2240 0.033 Uiso 1 1 d R . .
H7 H 0.7199 0.4015 0.2113 0.033 Uiso 1 1 d R . .
C7 C 0.9490(6) 0.3938(3) 0.2247(2) 0.0246(14) Uani 1 1 d . . .
C8 C 1.0574(5) 0.3326(3) 0.2169(2) 0.0352(16) Uani 1 1 d . . .
H8 H 1.0468 0.2869 0.2341 0.053 Uiso 1 1 d R . .
H9 H 1.1593 0.3505 0.2298 0.053 Uiso 1 1 d R . .
H10 H 1.0335 0.3222 0.1817 0.053 Uiso 1 1 d R . .
C9 C 0.9858(6) 0.4082(3) 0.28077(19) 0.0376(16) Uani 1 1 d . . .
H11 H 0.8940 0.4158 0.2885 0.056 Uiso 1 1 d R . .
H12 H 1.0484 0.4525 0.2904 0.056 Uiso 1 1 d R . .
H13 H 1.0379 0.3648 0.2988 0.056 Uiso 1 1 d R . .
C10 C 0.9669(6) 0.4684(3) 0.20059(19) 0.0342(16) Uani 1 1 d . . .
H14 H 0.9088 0.5066 0.2112 0.041 Uiso 1 1 d R . .
H15 H 1.0720 0.4830 0.2139 0.041 Uiso 1 1 d R . .
C11 C 0.9781(6) 0.5223(3) 0.1246(2) 0.0274(15) Uani 1 1 d . . .
H16 H 1.0553 0.5547 0.1423 0.033 Uiso 1 1 d R . .
C12 C 0.9098(6) 0.5267(3) 0.0716(2) 0.0264(15) Uani 1 1 d . . .
C13 C 1.0376(6) 0.6400(3) 0.0480(2) 0.0461(18) Uani 1 1 d . . .
H17 H 1.1115 0.6303 0.0316 0.069 Uiso 1 1 d R . .
H18 H 1.0866 0.6440 0.0836 0.069 Uiso 1 1 d R . .
H19 H 0.9862 0.6867 0.0356 0.069 Uiso 1 1 d R . .
C14 C 0.8287(6) 0.5611(3) -0.0075(2) 0.0366(16) Uani 1 1 d . . .
H20 H 0.8159 0.5862 -0.0377 0.044 Uiso 1 1 d R . .
C15 C 0.7480(6) 0.4997(4) 0.0007(2) 0.0428(17) Uani 1 1 d . . .
H21 H 0.6705 0.4756 -0.0238 0.051 Uiso 1 1 d R . .
C16 C 1.0024(6) 0.3026(3) 0.08209(19) 0.0224(14) Uani 1 1 d . . .
C17 C 0.5489(6) 0.5346(3) 0.11573(19) 0.0262(15) Uani 1 1 d . . .
Fe2 Fe 0.51933(8) 0.49543(5) 0.32480(3) 0.0264(2) Uani 1 1 d . . .
S3 S 0.18642(18) 0.67949(9) 0.21567(6) 0.0450(5) Uani 1 1 d . . .
S4 S 0.25587(19) 0.45350(11) 0.44464(7) 0.0647(6) Uani 1 1 d . . .
N9 N 0.6997(5) 0.5503(2) 0.30042(17) 0.0253(11) Uani 1 1 d . . .
N10 N 0.9270(5) 0.6023(2) 0.32216(17) 0.0280(12) Uani 1 1 d . . .
N11 N 0.7248(5) 0.4999(3) 0.39207(15) 0.0275(11) Uani 1 1 d . . .
N12 N 0.5586(4) 0.3712(2) 0.34461(18) 0.0263(12) Uani 1 1 d . . .
N13 N 0.4158(4) 0.3280(3) 0.21356(18) 0.0253(12) Uani 1 1 d . . .
N14 N 0.4551(4) 0.4367(3) 0.25480(17) 0.0223(11) Uani 1 1 d . . .
N15 N 0.3822(5) 0.5888(3) 0.28963(18) 0.0363(13) Uani 1 1 d . . .
N16 N 0.3793(5) 0.4847(3) 0.36976(18) 0.0415(15) Uani 1 1 d . . .
C18 C 0.7220(6) 0.5822(3) 0.2595(2) 0.0286(14) Uani 1 1 d . . .
H22 H 0.6524 0.5824 0.2274 0.034 Uiso 1 1 d R . .
C19 C 0.8631(6) 0.6144(3) 0.2724(2) 0.0293(15) Uani 1 1 d . . .
H23 H 0.9062 0.6394 0.2511 0.035 Uiso 1 1 d R . .
C20 C 1.0770(5) 0.6286(3) 0.3528(2) 0.0396(17) Uani 1 1 d . . .
H24 H 1.1429 0.6288 0.3327 0.059 Uiso 1 1 d R . .
H25 H 1.1159 0.5946 0.3807 0.059 Uiso 1 1 d R . .
H26 H 1.0704 0.6789 0.3651 0.059 Uiso 1 1 d R . .
C21 C 0.8228(6) 0.5638(3) 0.3382(2) 0.0265(15) Uani 1 1 d . . .
C22 C 0.8410(6) 0.5337(3) 0.3870(2) 0.0298(15) Uani 1 1 d . . .
H27 H 0.9310 0.5380 0.4132 0.036 Uiso 1 1 d R . .
C23 C 0.7401(6) 0.4582(3) 0.4379(2) 0.0348(16) Uani 1 1 d . . .
H28 H 0.6548 0.4697 0.4493 0.042 Uiso 1 1 d R . .
H29 H 0.8306 0.4748 0.4638 0.042 Uiso 1 1 d R . .
C24 C 0.7483(6) 0.3706(3) 0.4311(2) 0.0334(16) Uani 1 1 d . . .
C25 C 0.8822(6) 0.3511(3) 0.4114(2) 0.0494(19) Uani 1 1 d . . .
H30 H 0.8845 0.2972 0.4066 0.074 Uiso 1 1 d R . .
H31 H 0.9755 0.3671 0.4354 0.074 Uiso 1 1 d R . .
H32 H 0.8685 0.3766 0.3801 0.074 Uiso 1 1 d R . .
C26 C 0.7737(6) 0.3348(3) 0.4824(2) 0.0495(19) Uani 1 1 d . . .
H33 H 0.7671 0.2804 0.4793 0.074 Uiso 1 1 d R . .
H34 H 0.6982 0.3530 0.4960 0.074 Uiso 1 1 d R . .
H35 H 0.8716 0.3487 0.5043 0.074 Uiso 1 1 d R . .
C27 C 0.6006(6) 0.3400(3) 0.3955(2) 0.0346(16) Uani 1 1 d . . .
H36 H 0.6075 0.2851 0.3942 0.042 Uiso 1 1 d R . .
H37 H 0.5212 0.3521 0.4096 0.042 Uiso 1 1 d R . .
C28 C 0.5183(5) 0.3262(3) 0.3075(2) 0.0275(15) Uani 1 1 d . . .
H38 H 0.5238 0.2736 0.3111 0.033 Uiso 1 1 d R . .
C29 C 0.4634(5) 0.3612(3) 0.2586(2) 0.0228(14) Uani 1 1 d . . .
C30 C 0.3948(6) 0.2461(3) 0.2040(2) 0.0382(17) Uani 1 1 d . . .
H39 H 0.4827 0.2191 0.2238 0.057 Uiso 1 1 d R . .
H40 H 0.3783 0.2361 0.1691 0.057 Uiso 1 1 d R . .
H41 H 0.3089 0.2294 0.2129 0.057 Uiso 1 1 d R . .
C31 C 0.3706(5) 0.3841(3) 0.1786(2) 0.0285(15) Uani 1 1 d . . .
H42 H 0.3309 0.3780 0.1440 0.034 Uiso 1 1 d R . .
C32 C 0.3973(6) 0.4509(3) 0.2050(2) 0.0312(15) Uani 1 1 d . . .
H43 H 0.3783 0.4990 0.1906 0.037 Uiso 1 1 d R . .
C33 C 0.2995(6) 0.6248(3) 0.2585(2) 0.0323(16) Uani 1 1 d . . .
C34 C 0.3277(6) 0.4717(3) 0.4006(2) 0.0284(15) Uani 1 1 d . . .
C35 C 0.789(3) 0.7537(15) 0.1354(12) 0.093(2) Uiso 0.402(6) 1 d P A 1
H44 H 0.7270 0.7505 0.1568 0.140 Uiso 0.402(6) 1 d PR A 1
H45 H 0.7595 0.7969 0.1137 0.140 Uiso 0.402(6) 1 d PR A 1
H46 H 0.8926 0.7590 0.1556 0.140 Uiso 0.402(6) 1 d PR A 1
O1 O 0.7663(15) 0.6859(8) 0.1094(5) 0.093(2) Uiso 0.402(6) 1 d P A 1
H51 H 0.6912 0.6630 0.1191 0.112 Uiso 0.402(6) 1 d PR A 1
C35x C 0.801(2) 0.7299(10) 0.1323(9) 0.093(2) Uiso 0.598(6) 1 d P A 2
H47 H 0.7166 0.7482 0.1054 0.140 Uiso 0.598(6) 1 d PR A 2
H48 H 0.8427 0.6860 0.1213 0.140 Uiso 0.598(6) 1 d PR A 2
H49 H 0.8763 0.7690 0.1421 0.140 Uiso 0.598(6) 1 d PR A 2
O1x O 0.7570(9) 0.7074(5) 0.1706(3) 0.093(2) Uiso 0.598(6) 1 d P A 2
H50 H 0.6651 0.6864 0.1645 0.112 Uiso 0.598(6) 1 d PR A 2

loop_
_atom_site_aniso_label
_atom_site_aniso_U_11
_atom_site_aniso_U_22
_atom_site_aniso_U_33
_atom_site_aniso_U_23
_atom_site_aniso_U_13
_atom_site_aniso_U_12
Fe1 0.0274(5) 0.0241(5) 0.0267(5) 0.0005(4) 0.0093(4) 0.0016(4)
S1 0.0325(9) 0.0474(12) 0.0428(11) -0.0046(9) 0.0128(9) 0.0107(9)
S2 0.0415(10) 0.0325(11) 0.0413(11) 0.0012(8) 0.0133(8) 0.0107(8)
N1 0.022(3) 0.027(3) 0.033(3) -0.002(2) 0.007(3) -0.003(2)
N2 0.027(3) 0.024(3) 0.035(3) -0.001(3) 0.012(3) -0.003(2)
N3 0.016(3) 0.027(3) 0.023(3) -0.003(2) 0.004(2) -0.001(2)
N4 0.027(3) 0.023(3) 0.025(3) -0.001(2) 0.010(2) -0.001(2)
N5 0.041(3) 0.016(3) 0.038(3) 0.006(2) 0.011(3) -0.005(2)
N6 0.031(3) 0.032(3) 0.018(3) 0.004(2) 0.002(2) -0.004(2)
N7 0.030(3) 0.017(3) 0.033(3) -0.004(2) 0.014(3) -0.005(2)
N8 0.030(3) 0.023(3) 0.030(3) 0.000(2) 0.006(2) 0.007(2)
C1 0.036(4) 0.034(4) 0.031(4) 0.000(3) 0.009(3) 0.002(3)
C2 0.031(4) 0.043(5) 0.035(4) 0.000(3) 0.009(3) -0.007(3)
C3 0.036(4) 0.029(4) 0.053(5) -0.003(3) 0.011(3) -0.007(3)
C4 0.021(3) 0.021(4) 0.034(4) 0.001(3) 0.013(3) -0.002(3)
C5 0.024(3) 0.026(4) 0.037(4) 0.009(3) 0.017(3) 0.008(3)
C6 0.028(4) 0.035(4) 0.024(4) 0.001(3) 0.012(3) 0.007(3)
C7 0.025(3) 0.020(4) 0.031(4) -0.001(3) 0.011(3) 0.009(3)
C8 0.025(3) 0.048(5) 0.031(4) 0.006(3) 0.005(3) 0.009(3)
C9 0.048(4) 0.037(4) 0.026(4) 0.000(3) 0.009(3) 0.007(3)
C10 0.046(4) 0.033(4) 0.026(4) 0.005(3) 0.015(3) 0.007(3)
C11 0.026(3) 0.025(4) 0.032(4) -0.007(3) 0.011(3) -0.005(3)
C12 0.025(4) 0.030(4) 0.025(4) 0.006(3) 0.011(3) -0.002(3)
C13 0.060(4) 0.034(4) 0.045(5) 0.008(3) 0.020(4) -0.015(4)
C14 0.049(4) 0.027(4) 0.030(4) 0.010(3) 0.007(4) -0.010(3)
C15 0.043(4) 0.050(5) 0.032(4) -0.005(4) 0.007(3) -0.006(4)
C16 0.029(4) 0.021(4) 0.017(3) -0.004(3) 0.006(3) -0.010(3)
C17 0.027(4) 0.031(4) 0.017(3) 0.000(3) 0.002(3) -0.004(3)
Fe2 0.0242(4) 0.0258(5) 0.0309(5) 0.0012(4) 0.0111(4) 0.0010(4)
S3 0.0412(10) 0.0374(11) 0.0483(12) -0.0014(9) 0.0028(9) 0.0053(9)
S4 0.0566(12) 0.0968(17) 0.0521(14) 0.0203(11) 0.0334(11) 0.0134(11)
N9 0.026(3) 0.021(3) 0.028(3) 0.000(2) 0.008(3) -0.005(2)
N10 0.027(3) 0.024(3) 0.035(3) -0.001(2) 0.014(3) 0.003(2)
N11 0.031(3) 0.026(3) 0.023(3) 0.000(2) 0.006(2) 0.007(3)
N12 0.015(3) 0.031(3) 0.036(3) 0.001(3) 0.011(2) -0.003(2)
N13 0.017(3) 0.030(3) 0.034(3) 0.003(3) 0.014(2) 0.003(2)
N14 0.018(3) 0.026(3) 0.025(3) 0.001(2) 0.010(2) -0.004(2)
N15 0.033(3) 0.031(3) 0.043(4) 0.009(3) 0.009(3) 0.000(3)
N16 0.035(3) 0.043(4) 0.054(4) 0.013(3) 0.023(3) 0.012(3)
C18 0.040(4) 0.019(4) 0.029(4) -0.003(3) 0.013(3) 0.001(3)
C19 0.033(4) 0.034(4) 0.025(4) 0.007(3) 0.016(3) 0.003(3)
C20 0.018(3) 0.034(4) 0.068(5) -0.003(3) 0.017(3) -0.004(3)
C21 0.021(3) 0.030(4) 0.032(4) -0.004(3) 0.012(3) -0.004(3)
C22 0.024(3) 0.027(4) 0.040(4) 0.000(3) 0.012(3) 0.005(3)
C23 0.026(4) 0.048(5) 0.027(4) 0.009(3) 0.003(3) 0.004(3)
C24 0.032(4) 0.029(4) 0.038(4) 0.010(3) 0.010(3) 0.009(3)
C25 0.037(4) 0.050(5) 0.068(5) 0.019(4) 0.025(4) 0.017(3)
C26 0.041(4) 0.066(5) 0.034(4) 0.022(4) 0.002(3) 0.002(4)
C27 0.036(4) 0.033(4) 0.036(4) 0.005(3) 0.014(3) 0.002(3)
C28 0.012(3) 0.025(4) 0.046(4) 0.004(3) 0.010(3) 0.001(3)
C29 0.012(3) 0.030(4) 0.028(4) 0.002(3) 0.008(3) 0.002(3)
C30 0.033(4) 0.027(4) 0.059(5) -0.007(3) 0.021(3) -0.003(3)
C31 0.016(3) 0.043(4) 0.025(4) 0.000(3) 0.003(3) -0.006(3)
C32 0.029(4) 0.025(4) 0.042(5) 0.001(3) 0.014(3) -0.012(3)
C33 0.025(4) 0.032(4) 0.045(5) 0.000(3) 0.019(3) -0.008(3)
C34 0.019(3) 0.033(4) 0.030(4) -0.004(3) 0.003(3) -0.003(3)

loop_
_atom_type_symbol
_atom_type_description
_atom_type_scat_dispersion_real
_atom_type_scat_dispersion_imag
_atom_type_scat_source
C C 0.0033 0.0016 'International Tables Vol C Tables 4.2.6.8 and 6.1.1.4'
H H 0.0000 0.0000 'International Tables Vol C Tables 4.2.6.8 and 6.1.1.4'
Fe Fe 0.3463 0.8444 'International Tables Vol C Tables 4.2.6.8 and 6.1.1.4'
O O 0.0106 0.0060 'International Tables Vol C Tables 4.2.6.8 and 6.1.1.4'
N N 0.0061 0.0033 'International Tables Vol C Tables 4.2.6.8 and 6.1.1.4'
S S 0.1246 0.1234 'International Tables Vol C Tables 4.2.6.8 and 6.1.1.4'

loop_
_geom_angle_atom_site_label_1
_geom_angle_atom_site_label_2
_geom_angle_atom_site_label_3
_geom_angle
N3 Fe1 N7 91.53(18)
N3 Fe1 N4 94.36(19)
N7 Fe1 N4 89.54(17)
N3 Fe1 N8 91.56(18)
N7 Fe1 N8 176.74(19)
N4 Fe1 N8 89.21(17)
N3 Fe1 N6 176.84(19)
N7 Fe1 N6 88.40(18)
N4 Fe1 N6 82.48(18)
N8 Fe1 N6 88.46(18)
N3 Fe1 N1 81.34(18)
N7 Fe1 N1 87.49(17)
N4 Fe1 N1 174.70(19)
N8 Fe1 N1 93.98(17)
N6 Fe1 N1 101.81(19)
C4 N1 C1 106.5(5)
C4 N1 Fe1 109.2(4)
C1 N1 Fe1 143.4(4)
C4 N2 C2 107.5(5)
C4 N2 C3 127.3(5)
C2 N2 C3 125.1(5)
C5 N3 C6 119.3(5)
C5 N3 Fe1 115.8(4)
C6 N3 Fe1 124.7(3)
C11 N4 C10 117.8(5)
C11 N4 Fe1 115.5(4)
C10 N4 Fe1 125.8(3)
C14 N5 C12 107.9(5)
C14 N5 C13 125.6(5)
C12 N5 C13 126.4(5)
C15 N6 C12 106.3(5)
C15 N6 Fe1 144.4(4)
C12 N6 Fe1 109.2(4)
C16 N7 Fe1 177.8(4)
C17 N8 Fe1 168.9(5)
N1 C1 C2 108.9(5)
N1 C1 H1 125.2
C2 C1 H1 126.0
N2 C2 C1 106.4(5)
N2 C2 H2 126.9
C1 C2 H2 126.7
N2 C3 H3 109.8
N2 C3 H4 109.2
H3 C3 H4 109.5
N2 C3 H3C 109.5
H3 C3 H3C 109.5
H4 C3 H3C 109.5
N1 C4 N2 110.8(5)
N1 C4 C5 117.7(5)
N2 C4 C5 131.3(5)
N3 C5 C4 113.8(5)
N3 C5 H5 123.3
C4 C5 H5 122.9
N3 C6 C7 114.4(4)
N3 C6 H6 109.1
C7 C6 H6 108.6
N3 C6 H7 108.7
C7 C6 H7 108.3
H6 C6 H7 107.5
C10 C7 C9 107.4(4)
C10 C7 C6 112.2(4)
C9 C7 C6 107.7(4)
C10 C7 C8 111.8(4)
C9 C7 C8 108.7(4)
C6 C7 C8 109.0(4)
C7 C8 H8 109.6
C7 C8 H9 109.6
H8 C8 H9 109.5
C7 C8 H10 109.3
H8 C8 H10 109.5
H9 C8 H10 109.5
C7 C9 H11 109.4
C7 C9 H12 110.2
H11 C9 H12 109.5
C7 C9 H13 108.8
H11 C9 H13 109.5
H12 C9 H13 109.5
N4 C10 C7 116.7(5)
N4 C10 H14 108.4
C7 C10 H14 108.2
N4 C10 H15 108.4
C7 C10 H15 107.5
H14 C10 H15 107.3
N4 C11 C12 113.6(5)
N4 C11 H16 123.7
C12 C11 H16 122.7
N6 C12 N5 109.8(5)
N6 C12 C11 119.2(5)
N5 C12 C11 130.8(5)
N5 C13 H17 108.8
N5 C13 H18 109.7
H17 C13 H18 109.5
N5 C13 H19 109.9
H17 C13 H19 109.5
H18 C13 H19 109.5
N5 C14 C15 105.4(5)
N5 C14 H20 127.2
C15 C14 H20 127.3
N6 C15 C14 110.5(5)
N6 C15 H21 124.5
C14 C15 H21 125.0
N7 C16 S1 179.1(5)
N8 C17 S2 178.3(5)
N16 Fe2 N15 87.06(17)
N16 Fe2 N14 117.68(17)
N15 Fe2 N14 89.60(18)
N16 Fe2 N11 91.65(17)
N15 Fe2 N11 126.78(18)
N14 Fe2 N11 135.56(16)
N16 Fe2 N9 154.34(18)
N15 Fe2 N9 85.84(16)
N14 Fe2 N9 86.91(16)
N11 Fe2 N9 73.25(17)
N16 Fe2 N12 81.29(17)
N15 Fe2 N12 152.89(16)
N14 Fe2 N12 74.61(17)
N11 Fe2 N12 78.20(16)
N9 Fe2 N12 114.48(15)
C21 N9 C18 106.2(5)
C21 N9 Fe2 112.6(4)
C18 N9 Fe2 140.8(4)
C19 N10 C21 106.8(5)
C19 N10 C20 125.8(5)
C21 N10 C20 127.3(5)
C22 N11 C23 118.9(5)
C22 N11 Fe2 117.0(4)
C23 N11 Fe2 123.5(3)
C28 N12 C27 119.2(5)
C28 N12 Fe2 114.7(4)
C27 N12 Fe2 125.1(4)
C29 N13 C31 107.4(5)
C29 N13 C30 126.0(5)
C31 N13 C30 125.9(5)
C29 N14 C32 105.1(5)
C29 N14 Fe2 114.6(4)
C32 N14 Fe2 140.1(4)
C33 N15 Fe2 159.4(5)
C34 N16 Fe2 166.2(5)
N9 C18 C19 109.9(5)
N9 C18 H22 125.1
C19 C18 H22 125.0
N10 C19 C18 106.3(5)
N10 C19 H23 126.8
C18 C19 H23 126.9
N10 C20 H24 109.2
N10 C20 H25 109.2
H24 C20 H25 109.5
N10 C20 H26 110.0
H24 C20 H26 109.5
H25 C20 H26 109.5
N9 C21 N10 110.7(5)
N9 C21 C22 121.0(5)
N10 C21 C22 128.0(5)
N11 C22 C21 115.5(5)
N11 C22 H27 122.4
C21 C22 H27 122.2
N11 C23 C24 112.6(5)
N11 C23 H28 109.1
C24 C23 H28 108.9
N11 C23 H29 109.3
C24 C23 H29 108.9
H28 C23 H29 107.9
C26 C24 C27 108.2(5)
C26 C24 C23 107.0(5)
C27 C24 C23 111.1(4)
C26 C24 C25 110.0(5)
C27 C24 C25 110.8(5)
C23 C24 C25 109.7(5)
C24 C25 H30 108.9
C24 C25 H31 110.0
H30 C25 H31 109.5
C24 C25 H32 109.5
H30 C25 H32 109.5
H31 C25 H32 109.5
C24 C26 H33 109.9
C24 C26 H34 109.1
H33 C26 H34 109.5
C24 C26 H35 109.4
H33 C26 H35 109.5
H34 C26 H35 109.5
N12 C27 C24 114.5(4)
N12 C27 H36 109.7
C24 C27 H36 108.6
N12 C27 H37 108.3
C24 C27 H37 108.0
H36 C27 H37 107.6
N12 C28 C29 116.1(6)
N12 C28 H38 122.5
C29 C28 H38 121.4
N14 C29 N13 111.5(5)
N14 C29 C28 119.7(5)
N13 C29 C28 128.7(6)
N13 C30 H39 109.8
N13 C30 H40 109.6
H39 C30 H40 109.5
N13 C30 H41 109.1
H39 C30 H41 109.5
H40 C30 H41 109.5
N13 C31 C32 105.7(5)
N13 C31 H42 126.8
C32 C31 H42 127.5
N14 C32 C31 110.2(5)
N14 C32 H43 125.1
C31 C32 H43 124.7
N15 C33 S3 177.3(6)
N16 C34 S4 179.6(6)
O1 C35 H44 105.0
O1 C35 H45 112.5
H44 C35 H45 109.5
O1 C35 H46 110.8
H44 C35 H46 109.5
H45 C35 H46 109.5
O1 C35 H47 57.9
H44 C35 H47 98.8
H45 C35 H47 60.8
H46 C35 H47 151.7
H44 C35 H48 118.1
H45 C35 H48 123.5
H46 C35 H48 82.2
H47 C35 H48 82.8
O1 C35 H49 112.3
H44 C35 H49 129.1
H45 C35 H49 87.1
H47 C35 H49 130.0
H48 C35 H49 85.7
C35 O1 H51 102.9
H51 O1 H47 96.8
C35 O1 H48 77.2
H51 O1 H48 129.0
H47 O1 H48 111.3
O1x C35x H45 117.7
H44 C35x H45 78.4
O1x C35x H46 92.3
H44 C35x H46 90.0
H45 C35x H46 83.7
O1x C35x H51 67.0
H44 C35x H51 84.4
H45 C35x H51 120.6
H46 C35x H51 153.1
O1x C35x H47 110.3
H44 C35x H47 82.4
H45 C35x H47 46.6
H46 C35x H47 130.2
H51 C35x H47 75.1
O1x C35x H48 106.4
H44 C35x H48 144.0
H45 C35x H48 134.7
H46 C35x H48 105.2
H51 C35x H48 67.2
H47 C35x H48 109.5
O1x C35x H49 111.7
H44 C35x H49 97.3
H45 C35x H49 64.1
H51 C35x H49 175.2
H47 C35x H49 109.5
H48 C35x H49 109.5
C35x O1x H44 60.7
C35x O1x H50 119.5
H44 O1x H50 97.0

loop_
_geom_bond_atom_site_label_1
_geom_bond_atom_site_label_2
_geom_bond_distance
Fe1 N3 1.930(4)
Fe1 N7 1.944(4)
Fe1 N4 1.945(4)
Fe1 N8 1.945(4)
Fe1 N6 1.991(4)
Fe1 N1 2.017(4)
S1 C16 1.649(6)
S2 C17 1.652(6)
N1 C4 1.329(6)
N1 C1 1.365(6)
N2 C4 1.346(6)
N2 C2 1.366(6)
N2 C3 1.463(6)
N3 C5 1.301(6)
N3 C6 1.441(5)
N4 C11 1.293(6)
N4 C10 1.471(6)
N5 C14 1.352(6)
N5 C12 1.363(6)
N5 C13 1.459(6)
N6 C15 1.336(6)
N6 C12 1.336(6)
N7 C16 1.163(6)
N8 C17 1.151(6)
C1 C2 1.374(7)
C1 H1 0.9300
C2 H2 0.9300
C3 H3 0.9600
C3 H4 0.9600
C3 H3C 0.9600
C4 C5 1.429(7)
C5 H5 0.9300
C6 C7 1.540(6)
C6 H6 0.9700
C6 H7 0.9700
C7 C10 1.509(7)
C7 C9 1.524(6)
C7 C8 1.543(6)
C8 H8 0.9600
C8 H9 0.9600
C8 H10 0.9600
C9 H11 0.9599
C9 H12 0.9600
C9 H13 0.9600
C10 H14 0.9700
C10 H15 0.9700
C11 C12 1.425(7)
C11 H16 0.9300
C13 H17 0.9600
C13 H18 0.9600
C13 H19 0.9600
C14 C15 1.379(7)
C14 H20 0.9300
C15 H21 0.9300
Fe2 N16 2.098(5)
Fe2 N15 2.125(5)
Fe2 N14 2.133(4)
Fe2 N11 2.231(4)
Fe2 N9 2.234(4)
Fe2 N12 2.257(4)
S3 C33 1.640(6)
S4 C34 1.617(6)
N9 C21 1.318(6)
N9 C18 1.355(6)
N10 C19 1.353(6)
N10 C21 1.376(6)
N10 C20 1.470(6)
N11 C22 1.287(6)
N11 C23 1.449(6)
N12 C28 1.268(6)
N12 C27 1.464(6)
N13 C29 1.336(6)
N13 C31 1.362(6)
N13 C30 1.467(6)
N14 C29 1.332(6)
N14 C32 1.355(6)
N15 C33 1.156(6)
N16 C34 1.141(6)
C18 C19 1.377(6)
C18 H22 0.9300
C19 H23 0.9300
C20 H24 0.9600
C20 H25 0.9600
C20 H26 0.9600
C21 C22 1.428(7)
C22 H27 0.9300
C23 C24 1.559(7)
C23 H28 0.9700
C23 H29 0.9700
C24 C26 1.521(7)
C24 C27 1.525(7)
C24 C25 1.560(7)
C25 H30 0.9600
C25 H31 0.9600
C25 H32 0.9600
C26 H33 0.9600
C26 H34 0.9600
C26 H35 0.9600
C27 H36 0.9700
C27 H37 0.9700
C28 C29 1.444(7)
C28 H38 0.9300
C30 H39 0.9600
C30 H40 0.9600
C30 H41 0.9600
C31 C32 1.370(7)
C31 H42 0.9300
C32 H43 0.9300
C35 O1 1.38(2)
C35 H44 0.9600
C35 H45 0.9600
C35 H46 0.9600
C35 H47 0.9062
C35 H49 0.8230
O1 H51 0.9242
O1 H47 1.1816
O1 H48 0.6871
C35x O1x 1.33(2)
C35x H44 1.1778
C35x H45 1.2977
C35x H46 1.0344
C35x H47 0.9600
C35x H48 0.9600
C35x H49 0.9600
O1x H44 0.8567
O1x H50 0.9022
